data_1529290
loop_
_publ_author_name
'Yamamura, Masaki'
'Hongo, Daigo'
'Nabeshima, Tatsuya'

_publ_section_title
;
 Twofold fused concave hosts containing two phosphorus atoms: modules for
 the sandwich-type encapsulation of fullerenes in variable cavities
;
_journal_issue 11
_journal_name_full 'Chem. Sci.'
_journal_page_first 6373
_journal_paper_doi 10.1039/C5SC02224J
_journal_volume 6
_journal_year 2015
_chemical_formula_sum 'C156 H100 Cl12 O12 P4'
_chemical_formula_weight 2715.64
_space_group_crystal_system monoclinic
_space_group_IT_number 15
_space_group_name_Hall '-C 2yc'
_space_group_name_H-M_alt 'C 1 2/c 1'
_symmetry_space_group_name_Hall '-C 2yc'
_symmetry_space_group_name_H-M 'C 1 2/c 1'
_atom_sites_solution_hydrogens geom
_audit_creation_method SHELXL-2014/6
_audit_update_record
;
2015-05-18 deposited with the CCDC.
2015-07-24 downloaded from the CCDC.
;
_cell_angle_alpha 90
_cell_angle_beta 99.466(2)
_cell_angle_gamma 90
_cell_formula_units_Z 4
_cell_length_a 25.827(5)
_cell_length_b 22.684(4)
_cell_length_c 22.259(4)
_cell_measurement_reflns_used 21314
_cell_measurement_temperature 120(2)
_cell_measurement_theta_max 26.51
_cell_measurement_theta_min 2.41
_cell_volume 12863(4)
_computing_cell_refinement 'Bruker SAINT'
_computing_data_collection 'Bruker APEX2'
_computing_data_reduction 'Bruker SAINT'
_computing_structure_refinement 'SHELXL-2014/6 (Sheldrick, 2014)'
_computing_structure_solution 'SHELXD-2014/6 (Sheldrick, 2014)'
_diffrn_ambient_temperature 120(2)
_diffrn_measured_fraction_theta_full 0.994
_diffrn_measured_fraction_theta_max 0.980
_diffrn_measurement_device_type 'Bruker APEX-II CCD'
_diffrn_measurement_method '\f and \w scans'
_diffrn_radiation_monochromator graphite
_diffrn_radiation_source 'fine-focus sealed tube'
_diffrn_radiation_type MoK\a
_diffrn_radiation_wavelength 0.71073
_diffrn_reflns_av_R_equivalents 0.0205
_diffrn_reflns_av_unetI/netI 0.0320
_diffrn_reflns_laue_measured_fraction_full 0.994
_diffrn_reflns_laue_measured_fraction_max 0.980
_diffrn_reflns_limit_h_max 33
_diffrn_reflns_limit_h_min -34
_diffrn_reflns_limit_k_max 29
_diffrn_reflns_limit_k_min -15
_diffrn_reflns_limit_l_max 29
_diffrn_reflns_limit_l_min -27
_diffrn_reflns_number 36501
_diffrn_reflns_point_group_measured_fraction_full 0.994
_diffrn_reflns_point_group_measured_fraction_max 0.980
_diffrn_reflns_theta_full 25.242
_diffrn_reflns_theta_max 28.510
_diffrn_reflns_theta_min 2.855
_exptl_absorpt_coefficient_mu 0.374
_exptl_absorpt_correction_T_max 0.981
_exptl_absorpt_correction_T_min 0.956
_exptl_absorpt_correction_type empirical
_exptl_crystal_colour black
_exptl_crystal_density_diffrn 1.402
_exptl_crystal_density_method 'not measured'
_exptl_crystal_description block
_exptl_crystal_F_000 5584
_exptl_crystal_size_max 0.150
_exptl_crystal_size_mid 0.100
_exptl_crystal_size_min 0.050
_refine_diff_density_max 1.264
_refine_diff_density_min -0.986
_refine_diff_density_rms 0.099
_refine_ls_extinction_method none
_refine_ls_goodness_of_fit_ref 1.365
_refine_ls_hydrogen_treatment mixed
_refine_ls_matrix_type full
_refine_ls_number_parameters 868
_refine_ls_number_reflns 15982
_refine_ls_number_restraints 69
_refine_ls_restrained_S_all 1.403
_refine_ls_R_factor_all 0.1467
_refine_ls_R_factor_gt 0.1035
_refine_ls_shift/su_max 0.000
_refine_ls_shift/su_mean 0.000
_refine_ls_structure_factor_coef Fsqd
_refine_ls_weighting_details 'w=1/[\s^2^(Fo^2^)+(0.0500P)^2^+50.0455P] where P=(Fo^2^+2Fc^2^)/3'
_refine_ls_weighting_scheme calc
_refine_ls_wR_factor_gt 0.2271
_refine_ls_wR_factor_ref 0.2534
_reflns_Friedel_coverage 0.000
_reflns_number_gt 10453
_reflns_number_total 15982
_reflns_threshold_expression 'I > 2\s(I)'
_cod_data_source_file c5sc02224j2.cif
_cod_data_source_block tbup2c60_0m_sq
_cod_depositor_comments 'Adding full bibliography for 1529286--1529292.cif.'
_cod_database_code 1529290
_shelx_space_group_comment
;
The symmetry employed for this shelxl refinement is uniquely defined
by the following loop, which should always be used as a source of
symmetry information in preference to the above space-group names.
They are only intended as comments.
;
_shelx_estimated_absorpt_t_min 0.946
_shelx_estimated_absorpt_t_max 0.982
_shelxl_version_number 2014/6

loop_
_space_group_symop_operation_xyz
'x, y, z'
'-x, y, -z+1/2'
'x+1/2, y+1/2, z'
'-x+1/2, y+1/2, -z+1/2'
'-x, -y, -z'
'x, -y, z-1/2'
'-x+1/2, -y+1/2, -z'
'x+1/2, -y+1/2, z-1/2'

loop_
_atom_site_label
_atom_site_type_symbol
_atom_site_fract_x
_atom_site_fract_y
_atom_site_fract_z
_atom_site_U_iso_or_equiv
_atom_site_adp_type
_atom_site_occupancy
_atom_site_site_symmetry_order
_atom_site_calc_flag
_atom_site_refinement_flags_posn
_atom_site_refinement_flags_adp
_atom_site_refinement_flags_occupancy
_atom_site_disorder_assembly
_atom_site_disorder_group
C2 C 0.0278(9) 0.1218(4) 0.2713(7) 0.276(15) Uani 1 1 d D . . A 1
C3 C 0.0098(8) 0.1380(4) 0.3286(5) 0.210(7) Uani 1 1 d D U . A 1
C4 C 0.0496(4) 0.1735(3) 0.3672(3) 0.110(3) Uani 1 1 d D U . A 1
C5 C 0.0970(4) 0.1937(6) 0.3526(4) 0.195(3) Uani 1 1 d D . . A 1
C6 C 0.1123(4) 0.1828(7) 0.3010(4) 0.195(3) Uani 1 1 d D . . A 1
C7 C 0.1172(3) 0.2855(6) 0.3571(4) 0.195(3) Uani 1 1 d D U . A 1
C8 C 0.0910(4) 0.2536(6) 0.3838(4) 0.195(3) Uani 1 1 d D . . A 1
C9 C 0.0451(4) 0.2675(7) 0.4080(4) 0.195(3) Uani 1 1 d D . . A 1
C10 C 0.0227(4) 0.3161(6) 0.4021(3) 0.169(6) Uani 1 1 d D . . A 1
C11 C 0.0502(4) 0.3671(4) 0.3686(3) 0.113(3) Uani 1 1 d D . . A 1
C12 C 0.0942(4) 0.3481(6) 0.3489(5) 0.227(8) Uani 1 1 d D U . A 1
P1 P 0.06853(4) 0.19552(5) 0.57942(4) 0.0378(2) Uani 1 1 d . . . . .
P2 P 0.21903(4) 0.09313(5) 0.40729(5) 0.0426(3) Uani 1 1 d . . . . .
O1 O 0.15328(10) 0.26453(12) 0.52229(12) 0.0407(6) Uani 1 1 d . . . . .
O2 O 0.05917(11) 0.07993(12) 0.51360(11) 0.0396(6) Uani 1 1 d . . . . .
O3 O 0.12576(12) 0.03421(12) 0.44555(12) 0.0447(7) Uani 1 1 d . . . . .
C13 C 0.00833(15) 0.16417(17) 0.54180(15) 0.0348(8) Uani 1 1 d . . . . .
O4 O 0.08222(12) 0.17697(14) 0.64382(11) 0.0511(8) Uani 1 1 d . . . . .
C14 C 0.01157(16) 0.10858(17) 0.51621(15) 0.0371(8) Uani 1 1 d . . . . .
O5 O 0.21409(10) 0.22253(13) 0.45139(12) 0.0426(6) Uani 1 1 d . . . . .
C15 C -0.04173(15) 0.18943(19) 0.54041(15) 0.0385(8) Uani 1 1 d . . . . .
H15 H -0.0442 0.2279 0.5566 0.046 Uiso 1 1 calc R U . . .
O6 O 0.26370(13) 0.05679(16) 0.43827(14) 0.0601(9) Uani 1 1 d . . . . .
C16 C 0.10198(15) 0.11305(16) 0.50507(15) 0.0344(8) Uani 1 1 d . . . . .
C17 C -0.08735(16) 0.1601(2) 0.51621(17) 0.0441(9) Uani 1 1 d . . . . .
C18 C 0.17167(18) 0.05013(17) 0.35903(17) 0.0434(9) Uani 1 1 d . . . . .
C19 C 0.13592(15) 0.08989(17) 0.46891(15) 0.0362(8) Uani 1 1 d . . . . .
C20 C 0.11026(15) 0.16993(17) 0.52878(15) 0.0346(8) Uani 1 1 d . . . . .
C21 C 0.11545(16) 0.29656(19) 0.54549(17) 0.0437(9) Uani 1 1 d . . . . .
C22 C 0.23613(14) 0.2125(2) 0.39948(17) 0.0412(9) Uani 1 1 d . . . . .
C23 C 0.1730(2) 0.03721(18) 0.29705(18) 0.0512(11) Uani 1 1 d . . . . .
H23 H 0.1996 0.0546 0.2779 0.061 Uiso 1 1 calc R U . . .
C24 C 0.27949(16) 0.2582(2) 0.32438(19) 0.0488(10) Uani 1 1 d . . . . .
H24 H 0.2927 0.2928 0.3082 0.059 Uiso 1 1 calc R U . . .
C25 C 0.17678(14) 0.12412(17) 0.45450(15) 0.0353(8) Uani 1 1 d . . . . .
C26 C 0.07335(16) 0.27289(18) 0.56895(17) 0.0423(9) Uani 1 1 d . . . . .
C27 C 0.28457(17) 0.2040(2) 0.29609(19) 0.0511(11) Uani 1 1 d . . . . .
C28 C 0.18105(14) 0.18311(18) 0.47138(15) 0.0361(8) Uani 1 1 d . . . . .
C29 C 0.14783(14) 0.20567(17) 0.50961(15) 0.0337(8) Uani 1 1 d . . . . .
C30 C 0.1319(2) 0.02392(17) 0.38530(17) 0.0477(11) Uani 1 1 d . . . . .
C31 C 0.23953(15) 0.15754(19) 0.37244(17) 0.0413(9) Uani 1 1 d . . . . .
C32 C 0.25574(15) 0.2625(2) 0.37540(19) 0.0460(10) Uani 1 1 d . . . . .
H32 H 0.2528 0.2998 0.3940 0.055 Uiso 1 1 calc R U . . .
C33 C -0.08194(18) 0.1033(2) 0.49292(19) 0.0502(11) Uani 1 1 d . . . . .
H33 H -0.1127 0.0815 0.4773 0.060 Uiso 1 1 calc R U . . .
C34 C 0.26474(17) 0.1551(2) 0.3212(2) 0.0507(11) Uani 1 1 d . . . . .
H34 H 0.2683 0.1178 0.3030 0.061 Uiso 1 1 calc R U . . .
C35 C -0.14201(17) 0.1864(3) 0.5160(2) 0.0571(12) Uani 1 1 d . . . . .
C36 C 0.3105(2) 0.1998(3) 0.2392(2) 0.0619(13) Uani 1 1 d . . . . .
C37 C 0.1234(2) 0.3571(2) 0.5454(2) 0.0595(13) Uani 1 1 d . . . . .
H37 H 0.1527 0.3734 0.5305 0.071 Uiso 1 1 calc R U . . .
C38 C 0.1368(2) -0.00011(18) 0.2635(2) 0.0604(14) Uani 1 1 d . . . . .
C39 C -0.03353(18) 0.0780(2) 0.49205(18) 0.0472(10) Uani 1 1 d . . . . .
H39 H -0.0311 0.0399 0.4750 0.057 Uiso 1 1 calc R U . . .
C40 C 0.0384(2) 0.3116(2) 0.5913(2) 0.0560(12) Uani 1 1 d . . . . .
H40 H 0.0100 0.2955 0.6082 0.067 Uiso 1 1 calc R U . . .
C41 C -0.1393(2) 0.2511(3) 0.5374(3) 0.0720(15) Uani 1 1 d . . . . .
H41 H -0.1208 0.2532 0.5795 0.108 Uiso 1 1 calc R U . . .
H41A H -0.1750 0.2666 0.5354 0.108 Uiso 1 1 calc R U . . .
H41B H -0.1205 0.2745 0.5110 0.108 Uiso 1 1 calc R U . . .
C42 C 0.1383(3) -0.0150(2) 0.1963(2) 0.0722(17) Uani 1 1 d . . . . .
C43 C 0.0836(3) -0.0183(3) 0.1592(2) 0.090(2) Uani 1 1 d . . . . .
H43 H 0.0861 -0.0244 0.1162 0.136 Uiso 1 1 calc R U . . .
H43A H 0.0649 0.0186 0.1637 0.136 Uiso 1 1 calc R U . . .
H43B H 0.0644 -0.0513 0.1737 0.136 Uiso 1 1 calc R U . . .
C44 C 0.1708(4) 0.0313(2) 0.1676(2) 0.105(3) Uani 1 1 d . . . . .
H44 H 0.2076 0.0291 0.1872 0.158 Uiso 1 1 calc R U . . .
H44A H 0.1571 0.0708 0.1734 0.158 Uiso 1 1 calc R U . . .
H44B H 0.1683 0.0233 0.1239 0.158 Uiso 1 1 calc R U . . .
C45 C 0.0436(3) 0.3716(2) 0.5896(3) 0.0753(17) Uani 1 1 d . . . . .
C46 C 0.0961(2) -0.01475(19) 0.3531(2) 0.0622(14) Uani 1 1 d . . . . .
H46 H 0.0700 -0.0329 0.3722 0.075 Uiso 1 1 calc R U . . .
C47 C -0.17414(18) 0.1838(3) 0.4514(2) 0.0705(16) Uani 1 1 d . . . . .
H47 H -0.1572 0.2083 0.4240 0.106 Uiso 1 1 calc R U . . .
H47A H -0.2097 0.1985 0.4522 0.106 Uiso 1 1 calc R U . . .
H47B H -0.1760 0.1429 0.4369 0.106 Uiso 1 1 calc R U . . .
C48 C 0.0991(3) -0.0264(2) 0.2929(2) 0.0744(18) Uani 1 1 d . . . . .
H48 H 0.0747 -0.0532 0.2709 0.089 Uiso 1 1 calc R U . . .
C49 C 0.1664(3) -0.0750(2) 0.1952(2) 0.0697(16) Uani 1 1 d . . . . .
H49 H 0.2019 -0.0721 0.2186 0.105 Uiso 1 1 calc R U . . .
H49A H 0.1684 -0.0857 0.1530 0.105 Uiso 1 1 calc R U . . .
H49B H 0.1467 -0.1053 0.2132 0.105 Uiso 1 1 calc R U . . .
C50 C 0.0873(3) 0.3932(2) 0.5676(3) 0.0787(17) Uani 1 1 d . . . . .
H50 H 0.0928 0.4346 0.5678 0.094 Uiso 1 1 calc R U . . .
C51 C -0.1702(2) 0.1499(3) 0.5593(2) 0.0772(18) Uani 1 1 d . . . . .
H51 H -0.1734 0.1089 0.5452 0.116 Uiso 1 1 calc R U . . .
H51A H -0.2052 0.1663 0.5596 0.116 Uiso 1 1 calc R U . . .
H51B H -0.1499 0.1512 0.6005 0.116 Uiso 1 1 calc R U . . .
C52 C 0.3598(4) 0.1604(5) 0.2576(5) 0.075(4) Uani 0.563(12) 1 d . . P B 1
H52 H 0.3796 0.1583 0.2237 0.113 Uiso 0.563(12) 1 calc R U P B 1
H52A H 0.3488 0.1207 0.2675 0.113 Uiso 0.563(12) 1 calc R U P B 1
H52B H 0.3820 0.1774 0.2933 0.113 Uiso 0.563(12) 1 calc R U P B 1
C53 C 0.0313(5) 0.4347(3) 0.6778(4) 0.155(5) Uani 1 1 d . . . . .
H53 H 0.0397 0.4008 0.7050 0.232 Uiso 1 1 calc R U . . .
H53A H 0.0073 0.4611 0.6947 0.232 Uiso 1 1 calc R U . . .
H53B H 0.0637 0.4560 0.6741 0.232 Uiso 1 1 calc R U . . .
C54 C -0.0449(4) 0.3813(4) 0.6229(7) 0.189(6) Uani 1 1 d . . . . .
H54 H -0.0618 0.3653 0.5837 0.283 Uiso 1 1 calc R U . . .
H54A H -0.0688 0.4091 0.6382 0.283 Uiso 1 1 calc R U . . .
H54B H -0.0364 0.3491 0.6522 0.283 Uiso 1 1 calc R U . . .
C55 C 0.0051(4) 0.4132(3) 0.6148(4) 0.109(3) Uani 1 1 d . . . . .
C56 C -0.0051(4) 0.4670(3) 0.5727(4) 0.119(3) Uani 1 1 d . . . . .
H56 H 0.0281 0.4874 0.5711 0.179 Uiso 1 1 calc R U . . .
H56A H -0.0294 0.4940 0.5885 0.179 Uiso 1 1 calc R U . . .
H56B H -0.0207 0.4541 0.5317 0.179 Uiso 1 1 calc R U . . .
C57 C 0.3361(4) 0.2634(5) 0.2258(4) 0.067(3) Uani 0.563(12) 1 d . . P B 1
H57 H 0.3597 0.2766 0.2624 0.101 Uiso 0.563(12) 1 calc R U P B 1
H57A H 0.3081 0.2924 0.2149 0.101 Uiso 0.563(12) 1 calc R U P B 1
H57B H 0.3560 0.2593 0.1921 0.101 Uiso 0.563(12) 1 calc R U P B 1
C58 C 0.2730(5) 0.1834(9) 0.1893(5) 0.094(6) Uani 0.563(12) 1 d . . P B 1
H58 H 0.2897 0.1805 0.1529 0.141 Uiso 0.563(12) 1 calc R U P B 1
H58A H 0.2451 0.2131 0.1827 0.141 Uiso 0.563(12) 1 calc R U P B 1
H58B H 0.2580 0.1451 0.1974 0.141 Uiso 0.563(12) 1 calc R U P B 1
C59 C 0.0181(5) 0.2150(5) 0.3984(3) 0.137(4) Uani 1 1 d D . . A 1
C60 C -0.0318(5) 0.3255(5) 0.3865(3) 0.117(3) Uani 1 1 d D U . A 1
C61 C -0.0627(3) 0.2711(7) 0.3785(3) 0.127(4) Uani 1 1 d D . . A 1
C62 C -0.0331(7) 0.3802(6) 0.3454(7) 0.221(8) Uani 1 1 d D U . A 1
C63 C 0.1364(4) 0.2693(6) 0.3020(4) 0.195(3) Uani 1 1 d D . . A 1
C65 C -0.1130(4) 0.3232(9) 0.2973(6) 0.224(11) Uani 1 1 d D . . A 1
C66 C -0.0343(4) 0.2128(5) 0.3849(3) 0.115(3) Uani 1 1 d D . . A 1
C67 C 0.0127(8) 0.4036(4) 0.3274(6) 0.251(13) Uani 1 1 d D . . A 1
Cl1 Cl 0.17798(9) 0.48718(8) 0.18752(11) 0.1194(9) Uani 1 1 d . . . . .
Cl2 Cl 0.24246(13) 0.45244(17) 0.95093(14) 0.0694(10) Uani 0.563(6) 1 d . . P C 1
Cl3 Cl 0.22916(9) 0.38604(10) 0.14849(12) 0.1235(8) Uani 1 1 d . . . . .
Cl4 Cl 0.14055(9) 0.43716(10) 0.07037(12) 0.1201(8) Uani 1 1 d . . . . .
Cl5 Cl 0.2422(2) 0.5695(2) 0.90588(19) 0.0858(12) Uani 0.563(6) 1 d . . P C 1
Cl6 Cl 0.15093(14) 0.49899(16) 0.8783(2) 0.112(2) Uani 0.563(6) 1 d . . P C 1
C68 C 0.2017(2) 0.5130(2) 0.9355(2) 0.0647(14) Uani 1 1 d . . . . .
H68 H 0.1889 0.5271 0.9729 0.06(3) Uiso 0.563(6) 1 calc R . P C 1
H68A H 0.2188 0.5234 0.9778 0.12(6) Uiso 0.437(6) 1 calc R . P C 2
C69 C 0.1957(3) 0.4509(3) 0.1245(3) 0.088(2) Uani 1 1 d . . . . .
H69 H 0.2199 0.4771 0.1059 0.106 Uiso 1 1 calc R U . . .
C70 C -0.1050(3) 0.2699(9) 0.3299(5) 0.195(8) Uani 1 1 d D . . A 1
C71 C -0.1089(5) 0.2060(11) 0.2948(4) 0.246(12) Uani 1 1 d . . . A 1
C72 C -0.0699(8) 0.1831(8) 0.3336(6) 0.37(2) Uani 1 1 d D . . A 1
C73 C -0.0528(8) 0.1433(6) 0.2955(10) 0.371(17) Uani 1 1 d D . . A 1
Cl7 Cl 0.1287(2) 0.5123(3) 0.9335(3) 0.144(3) Uani 0.437(6) 1 d . . P C 2
Cl8 Cl 0.2124(5) 0.4372(3) 0.9244(6) 0.168(4) Uani 0.437(6) 1 d . . P C 2
C74 C 0.3002(8) 0.1342(8) 0.2048(7) 0.086(6) Uani 0.437(12) 1 d . . P B 2
H74 H 0.3160 0.1340 0.1676 0.130 Uiso 0.437(12) 1 calc R U P B 2
H74A H 0.2624 0.1271 0.1942 0.130 Uiso 0.437(12) 1 calc R U P B 2
H74B H 0.3162 0.1032 0.2323 0.130 Uiso 0.437(12) 1 calc R U P B 2
C75 C 0.2752(7) 0.2399(10) 0.1875(7) 0.093(6) Uani 0.437(12) 1 d . . P B 2
H75 H 0.2766 0.2811 0.2007 0.140 Uiso 0.437(12) 1 calc R U P B 2
H75A H 0.2387 0.2261 0.1815 0.140 Uiso 0.437(12) 1 calc R U P B 2
H75B H 0.2889 0.2365 0.1491 0.140 Uiso 0.437(12) 1 calc R U P B 2
C76 C 0.3625(5) 0.2123(9) 0.2478(7) 0.084(6) Uani 0.437(12) 1 d . . P B 2
H76 H 0.3818 0.1824 0.2744 0.126 Uiso 0.437(12) 1 calc R U P B 2
H76A H 0.3685 0.2512 0.2669 0.126 Uiso 0.437(12) 1 calc R U P B 2
H76B H 0.3748 0.2124 0.2085 0.126 Uiso 0.437(12) 1 calc R U P B 2
Cl9 Cl 0.2185(3) 0.5603(4) 0.8911(5) 0.133(3) Uani 0.437(6) 1 d . . P C 2
C77 C 0.0651(7) 0.4029(6) 0.2644(10) 0.258(14) Uani 1 1 d D . . A 1
C79 C 0.1300(4) 0.2245(7) 0.2626(4) 0.195(3) Uani 1 1 d D . . A 1
C80 C 0.1040(4) 0.3664(5) 0.2911(5) 0.254(13) Uani 1 1 d D . . A 1
C82 C -0.0772(6) 0.3694(7) 0.3112(7) 0.293(14) Uani 1 1 d D . . A 1
C85 C 0.0765(7) 0.1460(7) 0.2716(9) 0.266(14) Uani 1 1 d D . . A 1
C86 C 0.0172(7) 0.4197(4) 0.2747(7) 0.258(14) Uani 1 1 d D . . A 1
C87 C 0.1295(3) 0.3177(7) 0.2664(6) 0.252(10) Uani 1 1 d D . . . .

loop_
_atom_site_aniso_label
_atom_site_aniso_U_11
_atom_site_aniso_U_22
_atom_site_aniso_U_33
_atom_site_aniso_U_23
_atom_site_aniso_U_13
_atom_site_aniso_U_12
C2 0.60(4) 0.034(4) 0.127(10) -0.005(5) -0.133(17) 0.098(11)
C3 0.45(2) 0.050(5) 0.116(8) 0.059(6) 0.014(12) 0.000(10)
C4 0.189(9) 0.071(4) 0.059(4) 0.026(3) -0.015(5) 0.064(5)
C5 0.107(3) 0.392(9) 0.073(2) -0.018(4) -0.029(2) 0.114(5)
C6 0.107(3) 0.392(9) 0.073(2) -0.018(4) -0.029(2) 0.114(5)
C7 0.107(3) 0.392(9) 0.073(2) -0.018(4) -0.029(2) 0.114(5)
C8 0.107(3) 0.392(9) 0.073(2) -0.018(4) -0.029(2) 0.114(5)
C9 0.107(3) 0.392(9) 0.073(2) -0.018(4) -0.029(2) 0.114(5)
C10 0.128(8) 0.345(18) 0.034(3) -0.077(7) 0.011(4) -0.081(9)
C11 0.192(10) 0.077(5) 0.063(4) -0.041(4) 0.000(5) -0.055(6)
C12 0.112(8) 0.303(17) 0.233(14) -0.192(14) -0.070(9) -0.028(10)
P1 0.0449(5) 0.0430(6) 0.0233(4) -0.0085(4) -0.0003(4) 0.0126(4)
P2 0.0469(6) 0.0468(6) 0.0347(5) 0.0040(4) 0.0085(4) 0.0225(5)
O1 0.0389(14) 0.0405(15) 0.0384(13) -0.0155(11) -0.0065(11) 0.0024(12)
O2 0.0525(16) 0.0314(14) 0.0362(13) -0.0005(11) 0.0115(11) 0.0081(12)
O3 0.073(2) 0.0277(14) 0.0366(14) -0.0012(11) 0.0182(13) 0.0117(13)
C13 0.044(2) 0.039(2) 0.0222(15) 0.0000(14) 0.0065(13) 0.0054(16)
O4 0.0636(19) 0.065(2) 0.0225(12) -0.0059(12) -0.0003(12) 0.0211(16)
C14 0.050(2) 0.037(2) 0.0246(15) 0.0028(14) 0.0083(14) 0.0052(17)
O5 0.0353(14) 0.0551(18) 0.0348(13) -0.0121(12) -0.0018(10) -0.0051(12)
C15 0.046(2) 0.045(2) 0.0257(16) 0.0010(15) 0.0110(14) 0.0064(17)
O6 0.0586(19) 0.073(2) 0.0514(17) 0.0190(16) 0.0169(14) 0.0400(17)
C16 0.043(2) 0.0340(19) 0.0253(15) 0.0006(14) 0.0015(13) 0.0065(16)
C17 0.046(2) 0.060(3) 0.0286(17) 0.0073(17) 0.0127(15) 0.0009(19)
C18 0.065(3) 0.030(2) 0.0366(19) 0.0043(15) 0.0126(18) 0.0206(18)
C19 0.047(2) 0.0326(19) 0.0264(16) -0.0012(14) -0.0001(14) 0.0160(16)
C20 0.0410(19) 0.037(2) 0.0229(15) -0.0062(13) -0.0047(13) 0.0111(16)
C21 0.048(2) 0.045(2) 0.0340(18) -0.0189(17) -0.0045(16) 0.0061(18)
C22 0.0277(17) 0.060(3) 0.0326(17) -0.0038(17) -0.0065(13) 0.0056(17)
C23 0.090(3) 0.029(2) 0.037(2) -0.0005(16) 0.020(2) 0.018(2)
C24 0.036(2) 0.064(3) 0.043(2) 0.006(2) -0.0024(16) -0.003(2)
C25 0.0345(18) 0.043(2) 0.0266(15) -0.0012(14) -0.0010(13) 0.0138(16)
C26 0.047(2) 0.041(2) 0.0360(19) -0.0165(16) -0.0023(16) 0.0082(18)
C27 0.041(2) 0.070(3) 0.041(2) 0.010(2) 0.0049(17) 0.008(2)
C28 0.0294(17) 0.048(2) 0.0276(16) -0.0052(15) -0.0067(13) 0.0059(16)
C29 0.0333(18) 0.037(2) 0.0261(15) -0.0087(14) -0.0076(13) 0.0035(15)
C30 0.085(3) 0.0270(19) 0.0330(18) 0.0002(15) 0.0153(19) 0.018(2)
C31 0.0337(19) 0.052(2) 0.0370(19) 0.0013(17) 0.0014(15) 0.0122(17)
C32 0.0311(19) 0.057(3) 0.045(2) -0.0028(19) -0.0079(16) -0.0043(18)
C33 0.050(2) 0.061(3) 0.041(2) 0.0031(19) 0.0102(18) -0.014(2)
C34 0.047(2) 0.060(3) 0.046(2) 0.002(2) 0.0110(18) 0.017(2)
C35 0.041(2) 0.090(4) 0.043(2) 0.005(2) 0.0151(18) 0.004(2)
C36 0.063(3) 0.075(4) 0.052(3) 0.004(2) 0.021(2) 0.002(3)
C37 0.071(3) 0.044(3) 0.061(3) -0.024(2) 0.005(2) -0.004(2)
C38 0.121(5) 0.024(2) 0.039(2) -0.0014(17) 0.020(2) 0.008(2)
C39 0.062(3) 0.043(2) 0.038(2) 0.0006(17) 0.0147(18) -0.008(2)
C40 0.062(3) 0.051(3) 0.056(3) -0.022(2) 0.011(2) 0.011(2)
C41 0.050(3) 0.092(4) 0.077(4) -0.002(3) 0.019(3) 0.019(3)
C42 0.148(6) 0.033(2) 0.039(2) -0.0063(19) 0.026(3) 0.006(3)
C43 0.166(7) 0.061(4) 0.039(3) -0.011(2) 0.002(3) 0.035(4)
C44 0.239(9) 0.043(3) 0.045(3) -0.008(2) 0.059(4) -0.012(4)
C45 0.096(4) 0.048(3) 0.088(4) -0.029(3) 0.033(3) 0.009(3)
C46 0.115(4) 0.028(2) 0.046(2) -0.0024(18) 0.023(3) -0.006(2)
C47 0.039(2) 0.126(5) 0.047(2) 0.009(3) 0.0090(19) 0.003(3)
C48 0.151(6) 0.029(2) 0.044(2) -0.0070(19) 0.019(3) -0.015(3)
C49 0.122(5) 0.039(3) 0.052(3) -0.012(2) 0.026(3) 0.002(3)
C50 0.104(5) 0.041(3) 0.093(4) -0.032(3) 0.022(4) 0.000(3)
C51 0.057(3) 0.125(5) 0.056(3) 0.016(3) 0.027(2) -0.004(3)
C52 0.081(7) 0.070(8) 0.091(7) 0.011(6) 0.061(6) 0.006(6)
C53 0.309(14) 0.067(5) 0.112(6) -0.015(4) 0.104(8) 0.068(7)
C54 0.181(10) 0.076(5) 0.357(18) -0.012(8) 0.184(12) 0.045(6)
C55 0.147(7) 0.047(3) 0.149(7) -0.021(4) 0.071(6) 0.028(4)
C56 0.158(8) 0.081(5) 0.131(7) -0.008(5) 0.056(6) 0.052(5)
C57 0.085(7) 0.072(7) 0.049(5) 0.015(4) 0.025(5) -0.012(6)
C58 0.078(8) 0.161(18) 0.047(5) -0.045(8) 0.023(5) -0.049(10)
C59 0.174(10) 0.186(11) 0.042(3) 0.055(5) -0.006(5) -0.009(9)
C60 0.180(10) 0.125(7) 0.059(4) -0.027(4) 0.056(5) 0.033(7)
C61 0.072(5) 0.269(14) 0.049(3) 0.011(6) 0.039(3) 0.017(7)
C62 0.29(2) 0.172(14) 0.210(17) -0.138(13) 0.074(15) 0.056(15)
C63 0.107(3) 0.392(9) 0.073(2) -0.018(4) -0.029(2) 0.114(5)
C65 0.080(7) 0.48(3) 0.115(9) 0.002(14) 0.035(6) 0.151(13)
C66 0.115(6) 0.182(10) 0.051(4) 0.053(5) 0.019(4) -0.043(7)
C67 0.61(4) 0.042(5) 0.121(10) -0.046(6) 0.129(17) -0.047(12)
Cl1 0.1463(17) 0.0744(11) 0.1665(19) -0.0400(12) 0.1117(16) -0.0423(11)
Cl2 0.0780(19) 0.0605(19) 0.0707(16) 0.0191(13) 0.0156(13) 0.0293(14)
Cl3 0.1052(14) 0.1120(16) 0.172(2) -0.0303(15) 0.0778(15) 0.0005(12)
Cl4 0.1066(14) 0.1112(16) 0.1548(19) -0.0246(14) 0.0576(14) -0.0480(12)
Cl5 0.097(3) 0.081(2) 0.079(2) 0.0081(16) 0.0111(19) -0.027(2)
Cl6 0.076(2) 0.096(2) 0.143(4) 0.005(2) -0.044(2) -0.0155(17)
C68 0.069(3) 0.059(3) 0.060(3) -0.011(2) -0.007(2) 0.018(3)
C69 0.086(4) 0.069(4) 0.128(5) -0.018(4) 0.070(4) -0.030(3)
C70 0.057(5) 0.44(3) 0.108(8) 0.039(12) 0.060(5) 0.033(9)
C71 0.138(8) 0.53(3) 0.069(5) 0.023(11) 0.021(5) -0.239(15)
C72 0.70(5) 0.31(3) 0.164(14) -0.082(15) 0.27(2) -0.38(3)
C73 0.47(4) 0.124(15) 0.54(6) 0.13(3) 0.14(5) -0.17(2)
Cl7 0.081(3) 0.200(7) 0.138(6) 0.056(5) -0.017(3) 0.024(4)
Cl8 0.232(10) 0.064(3) 0.252(10) -0.010(5) 0.171(9) 0.025(5)
C74 0.120(14) 0.083(11) 0.068(8) -0.045(8) 0.050(9) -0.049(10)
C75 0.102(12) 0.115(15) 0.065(9) 0.017(9) 0.023(8) 0.006(11)
C76 0.047(7) 0.116(17) 0.090(10) -0.044(11) 0.020(7) -0.028(8)
Cl9 0.104(5) 0.092(5) 0.197(8) 0.058(5) 0.009(5) 0.018(4)
C77 0.36(3) 0.154(15) 0.228(19) 0.031(15) -0.05(2) -0.226(19)
C79 0.107(3) 0.392(9) 0.073(2) -0.018(4) -0.029(2) 0.114(5)
C80 0.173(13) 0.40(3) 0.207(15) -0.204(18) 0.103(12) -0.245(18)
C82 0.28(2) 0.30(2) 0.31(3) -0.12(2) 0.08(2) 0.23(2)
C85 0.35(3) 0.213(18) 0.197(16) -0.030(14) -0.067(16) 0.26(2)
C86 0.56(4) 0.021(3) 0.153(15) -0.008(5) -0.06(2) -0.016(11)
C87 0.037(4) 0.51(3) 0.202(14) -0.054(17) 0.007(6) -0.129(10)

loop_
_atom_type_symbol
_atom_type_description
_atom_type_scat_dispersion_real
_atom_type_scat_dispersion_imag
_atom_type_scat_source
C C 0.0033 0.0016 'International Tables Vol C Tables 4.2.6.8 and 6.1.1.4'
H H 0.0000 0.0000 'International Tables Vol C Tables 4.2.6.8 and 6.1.1.4'
O O 0.0106 0.0060 'International Tables Vol C Tables 4.2.6.8 and 6.1.1.4'
P P 0.1023 0.0942 'International Tables Vol C Tables 4.2.6.8 and 6.1.1.4'
Cl Cl 0.1484 0.1585 'International Tables Vol C Tables 4.2.6.8 and 6.1.1.4'

loop_
_geom_angle_atom_site_label_1
_geom_angle_atom_site_label_2
_geom_angle_atom_site_label_3
_geom_angle
_geom_angle_site_symmetry_1
_geom_angle_site_symmetry_3
C85 C2 C3 108.4(17) . .
C85 C2 C2 137.9(19) . 2
C3 C2 C2 98(2) . 2
C85 C2 C73 55.7(15) . 2
C3 C2 C73 149.5(9) . 2
C2 C2 C73 85.3(12) 2 2
C4 C3 C2 110.7(16) . .
C4 C3 C73 139.0(12) . .
C2 C3 C73 93.3(11) . .
C5 C4 C3 126.9(10) . .
C5 C4 C59 118.0(9) . .
C3 C4 C59 103.7(10) . .
C6 C5 C4 123.5(11) . .
C6 C5 C8 129.2(13) . .
C4 C5 C8 91.6(8) . .
C5 C6 C85 105.4(14) . .
C5 C6 C79 126.1(14) . .
C85 C6 C79 113.0(12) . .
C8 C7 C63 124.1(11) . .
C8 C7 C12 111.8(9) . .
C63 C7 C12 108.3(7) . .
C7 C8 C9 128.6(13) . .
C7 C8 C5 101.5(8) . .
C9 C8 C5 121.2(12) . .
C10 C9 C59 122.3(9) . .
C10 C9 C8 124.3(13) . .
C59 C9 C8 100.6(12) . .
C9 C10 C60 126.1(11) . .
C9 C10 C11 117.0(10) . .
C60 C10 C11 106.1(11) . .
C12 C11 C67 118.5(10) . .
C12 C11 C10 112.4(10) . .
C67 C11 C10 113.5(10) . .
C11 C12 C80 119.1(11) . .
C11 C12 C7 125.7(11) . .
C80 C12 C7 104.8(8) . .
O4 P1 C26 113.39(18) . .
O4 P1 C20 116.59(17) . .
C26 P1 C20 100.15(19) . .
O4 P1 C13 113.04(19) . .
C26 P1 C13 113.92(18) . .
C20 P1 C13 98.29(16) . .
O6 P2 C31 113.1(2) . .
O6 P2 C25 116.63(17) . .
C31 P2 C25 100.89(19) . .
O6 P2 C18 112.3(2) . .
C31 P2 C18 114.33(18) . .
C25 P2 C18 98.37(19) . .
C29 O1 C21 122.3(3) . .
C16 O2 C14 118.9(3) . .
C19 O3 C30 118.2(3) . .
C14 C13 C15 118.4(4) . .
C14 C13 P1 116.5(3) . .
C15 C13 P1 124.9(3) . .
C39 C14 C13 120.6(4) . .
C39 C14 O2 116.0(4) . .
C13 C14 O2 123.3(4) . .
C28 O5 C22 122.0(3) . .
C17 C15 C13 122.2(4) . .
C17 C15 H15 118.9 . .
C13 C15 H15 118.9 . .
O2 C16 C19 118.2(3) . .
O2 C16 C20 121.9(3) . .
C19 C16 C20 119.8(4) . .
C15 C17 C33 117.1(4) . .
C15 C17 C35 122.7(4) . .
C33 C17 C35 120.2(4) . .
C30 C18 C23 117.2(4) . .
C30 C18 P2 117.4(3) . .
C23 C18 P2 125.2(4) . .
O3 C19 C16 117.9(4) . .
O3 C19 C25 122.1(3) . .
C16 C19 C25 119.9(3) . .
C29 C20 C16 119.7(3) . .
C29 C20 P1 122.2(3) . .
C16 C20 P1 118.0(3) . .
O1 C21 C37 113.9(4) . .
O1 C21 C26 125.6(4) . .
C37 C21 C26 120.5(4) . .
C32 C22 O5 114.4(4) . .
C32 C22 C31 120.8(4) . .
O5 C22 C31 124.7(4) . .
C38 C23 C18 122.0(5) . .
C38 C23 H23 119.0 . .
C18 C23 H23 119.0 . .
C32 C24 C27 121.4(4) . .
C32 C24 H24 119.3 . .
C27 C24 H24 119.3 . .
C19 C25 C28 120.4(3) . .
C19 C25 P2 118.6(3) . .
C28 C25 P2 120.7(3) . .
C21 C26 C40 118.6(4) . .
C21 C26 P1 120.5(3) . .
C40 C26 P1 120.4(4) . .
C34 C27 C24 117.1(4) . .
C34 C27 C36 121.9(5) . .
C24 C27 C36 121.0(4) . .
O5 C28 C25 124.8(3) . .
O5 C28 C29 116.0(3) . .
C25 C28 C29 119.1(4) . .
O1 C29 C20 124.2(3) . .
O1 C29 C28 115.4(3) . .
C20 C29 C28 120.2(3) . .
C46 C30 C18 121.9(4) . .
C46 C30 O3 115.5(4) . .
C18 C30 O3 122.6(4) . .
C22 C31 C34 117.2(4) . .
C22 C31 P2 120.2(3) . .
C34 C31 P2 122.2(3) . .
C24 C32 C22 120.0(4) . .
C24 C32 H32 120.0 . .
C22 C32 H32 120.0 . .
C39 C33 C17 122.2(4) . .
C39 C33 H33 118.9 . .
C17 C33 H33 118.9 . .
C27 C34 C31 123.4(5) . .
C27 C34 H34 118.3 . .
C31 C34 H34 118.3 . .
C17 C35 C47 110.1(4) . .
C17 C35 C51 108.6(4) . .
C47 C35 C51 109.0(4) . .
C17 C35 C41 112.0(4) . .
C47 C35 C41 108.4(5) . .
C51 C35 C41 108.7(4) . .
C76 C36 C27 115.3(7) . .
C58 C36 C27 109.5(6) . .
C58 C36 C52 119.1(10) . .
C27 C36 C52 105.6(5) . .
C76 C36 C75 114.3(12) . .
C27 C36 C75 106.3(7) . .
C58 C36 C57 109.8(9) . .
C27 C36 C57 110.0(5) . .
C52 C36 C57 102.6(7) . .
C76 C36 C74 109.3(10) . .
C27 C36 C74 112.1(6) . .
C75 C36 C74 98.3(11) . .
C21 C37 C50 118.3(5) . .
C21 C37 H37 120.8 . .
C50 C37 H37 120.8 . .
C23 C38 C48 118.0(4) . .
C23 C38 C42 122.4(5) . .
C48 C38 C42 119.6(5) . .
C33 C39 C14 119.5(4) . .
C33 C39 H39 120.3 . .
C14 C39 H39 120.3 . .
C45 C40 C26 122.5(5) . .
C45 C40 H40 118.7 . .
C26 C40 H40 118.7 . .
C35 C41 H41 109.5 . .
C35 C41 H41A 109.5 . .
H41 C41 H41A 109.5 . .
C35 C41 H41B 109.5 . .
H41 C41 H41B 109.5 . .
H41A C41 H41B 109.5 . .
C43 C42 C38 111.7(5) . .
C43 C42 C49 110.2(5) . .
C38 C42 C49 107.3(4) . .
C43 C42 C44 109.1(5) . .
C38 C42 C44 110.8(4) . .
C49 C42 C44 107.7(5) . .
C42 C43 H43 109.5 . .
C42 C43 H43A 109.5 . .
H43 C43 H43A 109.5 . .
C42 C43 H43B 109.5 . .
H43 C43 H43B 109.5 . .
H43A C43 H43B 109.5 . .
C42 C44 H44 109.5 . .
C42 C44 H44A 109.5 . .
H44 C44 H44A 109.5 . .
C42 C44 H44B 109.5 . .
H44 C44 H44B 109.5 . .
H44A C44 H44B 109.5 . .
C40 C45 C50 116.7(5) . .
C40 C45 C55 121.7(6) . .
C50 C45 C55 121.5(5) . .
C48 C46 C30 119.0(5) . .
C48 C46 H46 120.5 . .
C30 C46 H46 120.5 . .
C35 C47 H47 109.5 . .
C35 C47 H47A 109.5 . .
H47 C47 H47A 109.5 . .
C35 C47 H47B 109.5 . .
H47 C47 H47B 109.5 . .
H47A C47 H47B 109.5 . .
C46 C48 C38 121.9(5) . .
C46 C48 H48 119.0 . .
C38 C48 H48 119.0 . .
C42 C49 H49 109.5 . .
C42 C49 H49A 109.5 . .
H49 C49 H49A 109.5 . .
C42 C49 H49B 109.5 . .
H49 C49 H49B 109.5 . .
H49A C49 H49B 109.5 . .
C37 C50 C45 123.2(5) . .
C37 C50 H50 118.4 . .
C45 C50 H50 118.4 . .
C35 C51 H51 109.5 . .
C35 C51 H51A 109.5 . .
H51 C51 H51A 109.5 . .
C35 C51 H51B 109.5 . .
H51 C51 H51B 109.5 . .
H51A C51 H51B 109.5 . .
C36 C52 H52 109.5 . .
C36 C52 H52A 109.5 . .
H52 C52 H52A 109.5 . .
C36 C52 H52B 109.5 . .
H52 C52 H52B 109.5 . .
H52A C52 H52B 109.5 . .
C55 C53 H53 109.5 . .
C55 C53 H53A 109.5 . .
H53 C53 H53A 109.5 . .
C55 C53 H53B 109.5 . .
H53 C53 H53B 109.5 . .
H53A C53 H53B 109.5 . .
C55 C54 H54 109.5 . .
C55 C54 H54A 109.5 . .
H54 C54 H54A 109.5 . .
C55 C54 H54B 109.5 . .
H54 C54 H54B 109.5 . .
H54A C54 H54B 109.5 . .
C54 C55 C53 107.3(9) . .
C54 C55 C56 112.8(9) . .
C53 C55 C56 108.1(6) . .
C54 C55 C45 111.5(6) . .
C53 C55 C45 108.2(7) . .
C56 C55 C45 108.8(6) . .
C55 C56 H56 109.5 . .
C55 C56 H56A 109.5 . .
H56 C56 H56A 109.5 . .
C55 C56 H56B 109.5 . .
H56 C56 H56B 109.5 . .
H56A C56 H56B 109.5 . .
C36 C57 H57 109.5 . .
C36 C57 H57A 109.5 . .
H57 C57 H57A 109.5 . .
C36 C57 H57B 109.5 . .
H57 C57 H57B 109.5 . .
H57A C57 H57B 109.5 . .
C36 C58 H58 109.5 . .
C36 C58 H58A 109.5 . .
H58 C58 H58A 109.5 . .
C36 C58 H58B 109.5 . .
H58 C58 H58B 109.5 . .
H58A C58 H58B 109.5 . .
C66 C59 C9 122.3(10) . .
C66 C59 C4 118.8(10) . .
C9 C59 C4 108.5(10) . .
C10 C60 C61 113.9(9) . .
C10 C60 C62 101.1(12) . .
C61 C60 C62 130.4(10) . .
C70 C61 C60 116.8(12) . .
C70 C61 C66 111.1(12) . .
C60 C61 C66 118.7(7) . .
C82 C62 C67 127.3(17) . .
C82 C62 C60 97.4(14) . .
C67 C62 C60 122.2(14) . .
C79 C63 C87 104.1(10) . .
C79 C63 C7 136.9(12) . .
C87 C63 C7 105.1(9) . .
C82 C65 C70 119.7(11) . .
C82 C65 C87 111.5(13) . 2
C70 C65 C87 115.7(14) . 2
C59 C66 C72 131.1(12) . .
C59 C66 C61 116.5(9) . .
C72 C66 C61 95.4(11) . .
C86 C67 C62 125.9(17) . .
C86 C67 C11 126.4(15) . .
C62 C67 C11 96.2(11) . .
Cl6 C68 Cl2 111.7(3) . .
Cl9 C68 Cl8 121.0(6) . .
Cl6 C68 Cl5 106.0(3) . .
Cl2 C68 Cl5 105.2(4) . .
Cl9 C68 Cl7 111.8(4) . .
Cl8 C68 Cl7 99.6(5) . .
Cl6 C68 H68 111.2 . .
Cl2 C68 H68 111.2 . .
Cl5 C68 H68 111.2 . .
Cl9 C68 H68A 107.9 . .
Cl8 C68 H68A 107.9 . .
Cl7 C68 H68A 107.9 . .
Cl4 C69 Cl3 111.6(4) . .
Cl4 C69 Cl1 110.3(4) . .
Cl3 C69 Cl1 109.4(4) . .
Cl4 C69 H69 108.5 . .
Cl3 C69 H69 108.5 . .
Cl1 C69 H69 108.5 . .
C61 C70 C65 114.1(13) . .
C61 C70 C71 111.3(13) . .
C65 C70 C71 121.4(11) . .
C72 C71 C79 151.0(16) . 2
C72 C71 C70 93.2(11) . .
C79 C71 C70 99.1(17) 2 .
C72 C71 C73 41.6(11) . .
C79 C71 C73 113.3(14) 2 .
C70 C71 C73 128.9(8) . .
C71 C72 C73 98.2(16) . .
C71 C72 C66 128.7(19) . .
C73 C72 C66 123.4(19) . .
C72 C73 C85 117.8(18) . 2
C72 C73 C3 99.3(17) . .
C85 C73 C3 129.9(18) 2 .
C72 C73 C2 154.2(10) . 2
C85 C73 C2 48.3(11) 2 2
C3 C73 C2 83.7(16) . 2
C72 C73 C71 40.1(10) . .
C85 C73 C71 78.0(13) 2 .
C3 C73 C71 133.9(13) . .
C2 C73 C71 122.8(12) 2 .
C36 C74 H74 109.5 . .
C36 C74 H74A 109.5 . .
H74 C74 H74A 109.5 . .
C36 C74 H74B 109.5 . .
H74 C74 H74B 109.5 . .
H74A C74 H74B 109.5 . .
C36 C75 H75 109.5 . .
C36 C75 H75A 109.5 . .
H75 C75 H75A 109.5 . .
C36 C75 H75B 109.5 . .
H75 C75 H75B 109.5 . .
H75A C75 H75B 109.5 . .
C36 C76 H76 109.5 . .
C36 C76 H76A 109.5 . .
H76 C76 H76A 109.5 . .
C36 C76 H76B 109.5 . .
H76 C76 H76B 109.5 . .
H76A C76 H76B 109.5 . .
C86 C77 C80 136.8(19) . .
C86 C77 C82 123.1(16) . 2
C80 C77 C82 85.8(13) . 2
C63 C79 C71 146.4(14) . 2
C63 C79 C6 97.5(10) . .
C71 C79 C6 104.1(15) 2 .
C77 C80 C12 110.3(13) . .
C77 C80 C87 130.6(13) . .
C12 C80 C87 106.5(10) . .
C62 C82 C65 139.8(16) . .
C62 C82 C77 100.8(15) . 2
C65 C82 C77 107.5(12) . 2
C6 C85 C2 144(2) . .
C6 C85 C73 130(2) . 2
C2 C85 C73 76.0(15) . 2
C67 C86 C86 130(2) . 2
C67 C86 C77 107.8(18) . .
C86 C86 C77 112(2) 2 .
C63 C87 C65 130.4(14) . 2
C63 C87 C80 115.1(10) . .
C65 C87 C80 103.5(11) 2 .

loop_
_geom_bond_atom_site_label_1
_geom_bond_atom_site_label_2
_geom_bond_distance
_geom_bond_site_symmetry_2
C2 C85 1.37(3) .
C2 C3 1.47(2) .
C2 C2 1.59(4) 2
C2 C73 1.78(4) 2
C3 C4 1.467(13) .
C3 C73 1.67(3) .
C4 C5 1.394(12) .
C4 C59 1.489(11) .
C5 C6 1.297(11) .
C5 C8 1.547(13) .
C6 C85 1.334(16) .
C6 C79 1.402(14) .
C7 C8 1.212(15) .
C7 C63 1.445(11) .
C7 C12 1.539(16) .
C8 C9 1.415(11) .
C9 C10 1.241(14) .
C9 C59 1.379(14) .
C10 C60 1.409(12) .
C10 C11 1.604(13) .
C11 C12 1.353(14) .
C11 C67 1.474(14) .
C12 C80 1.414(13) .
P1 O4 1.480(3) .
P1 C26 1.778(4) .
P1 C20 1.780(4) .
P1 C13 1.788(4) .
P2 O6 1.491(3) .
P2 C31 1.776(5) .
P2 C25 1.779(4) .
P2 C18 1.780(5) .
O1 C29 1.367(4) .
O1 C21 1.384(5) .
O2 C16 1.375(5) .
O2 C14 1.400(5) .
O3 C19 1.375(5) .
O3 C30 1.396(4) .
C13 C14 1.392(5) .
C13 C15 1.410(5) .
C14 C39 1.386(6) .
O5 C28 1.361(5) .
O5 C22 1.388(5) .
C15 C17 1.383(6) .
C15 H15 0.9500 .
C16 C19 1.387(5) .
C16 C20 1.397(5) .
C17 C33 1.406(7) .
C17 C35 1.532(6) .
C18 C30 1.395(6) .
C18 C23 1.417(5) .
C19 C25 1.389(6) .
C20 C29 1.385(6) .
C21 C37 1.388(6) .
C21 C26 1.389(6) .
C22 C32 1.386(6) .
C22 C31 1.394(6) .
C23 C38 1.385(7) .
C23 H23 0.9500 .
C24 C32 1.380(6) .
C24 C27 1.397(7) .
C24 H24 0.9500 .
C25 C28 1.389(5) .
C26 C40 1.408(6) .
C27 C34 1.380(7) .
C27 C36 1.530(6) .
C28 C29 1.401(5) .
C30 C46 1.385(7) .
C31 C34 1.403(6) .
C32 H32 0.9500 .
C33 C39 1.379(7) .
C33 H33 0.9500 .
C34 H34 0.9500 .
C35 C47 1.539(6) .
C35 C51 1.540(7) .
C35 C41 1.541(8) .
C36 C76 1.355(13) .
C36 C58 1.399(11) .
C36 C52 1.553(12) .
C36 C75 1.624(17) .
C36 C57 1.635(11) .
C36 C74 1.674(14) .
C37 C50 1.390(7) .
C37 H37 0.9500 .
C38 C48 1.395(8) .
C38 C42 1.539(6) .
C39 H39 0.9500 .
C40 C45 1.369(7) .
C40 H40 0.9500 .
C41 H41 0.9800 .
C41 H41A 0.9800 .
C41 H41B 0.9800 .
C42 C43 1.518(9) .
C42 C49 1.544(7) .
C42 C44 1.547(8) .
C43 H43 0.9800 .
C43 H43A 0.9800 .
C43 H43B 0.9800 .
C44 H44 0.9800 .
C44 H44A 0.9800 .
C44 H44B 0.9800 .
C45 C50 1.391(9) .
C45 C55 1.541(8) .
C46 C48 1.380(6) .
C46 H46 0.9500 .
C47 H47 0.9800 .
C47 H47A 0.9800 .
C47 H47B 0.9800 .
C48 H48 0.9500 .
C49 H49 0.9800 .
C49 H49A 0.9800 .
C49 H49B 0.9800 .
C50 H50 0.9500 .
C51 H51 0.9800 .
C51 H51A 0.9800 .
C51 H51B 0.9800 .
C52 H52 0.9800 .
C52 H52A 0.9800 .
C52 H52B 0.9800 .
C53 C55 1.535(13) .
C53 H53 0.9800 .
C53 H53A 0.9800 .
C53 H53B 0.9800 .
C54 C55 1.516(12) .
C54 H54 0.9800 .
C54 H54A 0.9800 .
C54 H54B 0.9800 .
C55 C56 1.535(11) .
C56 H56 0.9800 .
C56 H56A 0.9800 .
C56 H56B 0.9800 .
C57 H57 0.9800 .
C57 H57A 0.9800 .
C57 H57B 0.9800 .
C58 H58 0.9800 .
C58 H58A 0.9800 .
C58 H58B 0.9800 .
C59 C66 1.337(11) .
C60 C61 1.463(14) .
C60 C62 1.541(15) .
C61 C70 1.405(11) .
C61 C66 1.509(14) .
C62 C82 1.284(15) .
C62 C67 1.413(15) .
C63 C79 1.334(13) .
C63 C87 1.349(13) .
C65 C82 1.397(15) .
C65 C70 1.409(14) .
C65 C87 1.416(16) 2
C66 C72 1.503(17) .
C67 C86 1.252(18) .
Cl1 C69 1.751(6) .
Cl2 C68 1.730(6) .
Cl3 C69 1.746(8) .
Cl4 C69 1.736(8) .
Cl5 C68 1.843(8) .
Cl6 C68 1.701(6) .
C68 Cl9 1.567(10) .
C68 Cl8 1.765(8) .
C68 Cl7 1.879(8) .
C68 H68 1.0000 .
C68 H68A 1.0000 .
C69 H69 1.0000 .
C70 C71 1.64(2) .
C71 C72 1.32(3) .
C71 C79 1.370(15) 2
C71 C73 2.03(3) .
C72 C73 1.361(17) .
C73 C85 1.52(2) 2
C73 C2 1.78(4) 2
C74 H74 0.9800 .
C74 H74A 0.9800 .
C74 H74B 0.9800 .
C75 H75 0.9800 .
C75 H75A 0.9800 .
C75 H75B 0.9800 .
C76 H76 0.9800 .
C76 H76A 0.9800 .
C76 H76B 0.9800 .
C77 C86 1.350(17) .
C77 C80 1.36(2) .
C77 C82 1.92(3) 2
C79 C71 1.370(14) 2
C80 C87 1.441(14) .
C82 C77 1.92(3) 2
C85 C73 1.52(2) 2
C86 C86 1.29(3) 2
C87 C65 1.416(16) 2

loop_
_geom_torsion_atom_site_label_1
_geom_torsion_atom_site_label_2
_geom_torsion_atom_site_label_3
_geom_torsion_atom_site_label_4
_geom_torsion
_geom_torsion_site_symmetry_1
_geom_torsion_site_symmetry_4
C85 C2 C3 C4 -1.0(12) . .
C2 C2 C3 C4 -147.5(7) 2 .
C73 C2 C3 C4 -54(4) 2 .
C85 C2 C3 C73 145.1(9) . .
C2 C2 C3 C73 -1.4(6) 2 .
C73 C2 C3 C73 92(3) 2 .
C2 C3 C4 C5 4.0(12) . .
C73 C3 C4 C5 -117.9(19) . .
C2 C3 C4 C59 145.9(8) . .
C73 C3 C4 C59 24.0(18) . .
C3 C4 C5 C6 -0.3(16) . .
C59 C4 C5 C6 -137.5(11) . .
C3 C4 C5 C8 140.6(8) . .
C59 C4 C5 C8 3.4(7) . .
C4 C5 C6 C85 -5.5(15) . .
C8 C5 C6 C85 -131.0(12) . .
C4 C5 C6 C79 129.2(12) . .
C8 C5 C6 C79 3.7(16) . .
C63 C7 C8 C9 -134.6(11) . .
C12 C7 C8 C9 -1.7(14) . .
C63 C7 C8 C5 12.4(11) . .
C12 C7 C8 C5 145.4(6) . .
C6 C5 C8 C7 -17.8(12) . .
C4 C5 C8 C7 -155.0(7) . .
C6 C5 C8 C9 132.4(11) . .
C4 C5 C8 C9 -4.8(10) . .
C7 C8 C9 C10 4.1(18) . .
C5 C8 C9 C10 -137.4(12) . .
C7 C8 C9 C59 145.8(11) . .
C5 C8 C9 C59 4.3(11) . .
C59 C9 C10 C60 1.2(15) . .
C8 C9 C10 C60 135.1(11) . .
C59 C9 C10 C11 -138.0(9) . .
C8 C9 C10 C11 -4.1(15) . .
C9 C10 C11 C12 2.5(10) . .
C60 C10 C11 C12 -144.2(7) . .
C9 C10 C11 C67 140.5(10) . .
C60 C10 C11 C67 -6.2(9) . .
C67 C11 C12 C80 3.2(12) . .
C10 C11 C12 C80 139.0(8) . .
C67 C11 C12 C7 -136.3(9) . .
C10 C11 C12 C7 -0.6(9) . .
C8 C7 C12 C11 0.2(10) . .
C63 C7 C12 C11 140.6(8) . .
C8 C7 C12 C80 -143.9(8) . .
C63 C7 C12 C80 -3.5(9) . .
O4 P1 C13 C14 -86.1(3) . .
C26 P1 C13 C14 142.6(3) . .
C20 P1 C13 C14 37.5(3) . .
O4 P1 C13 C15 88.8(3) . .
C26 P1 C13 C15 -42.5(4) . .
C20 P1 C13 C15 -147.5(3) . .
C15 C13 C14 C39 -2.4(5) . .
P1 C13 C14 C39 172.8(3) . .
C15 C13 C14 O2 178.3(3) . .
P1 C13 C14 O2 -6.4(5) . .
C16 O2 C14 C39 145.8(3) . .
C16 O2 C14 C13 -34.8(5) . .
C14 C13 C15 C17 1.9(5) . .
P1 C13 C15 C17 -172.9(3) . .
C14 O2 C16 C19 -142.8(3) . .
C14 O2 C16 C20 33.6(5) . .
C13 C15 C17 C33 0.3(5) . .
C13 C15 C17 C35 178.3(3) . .
O6 P2 C18 C30 87.4(3) . .
C31 P2 C18 C30 -142.0(3) . .
C25 P2 C18 C30 -35.9(3) . .
O6 P2 C18 C23 -88.2(4) . .
C31 P2 C18 C23 42.4(4) . .
C25 P2 C18 C23 148.5(3) . .
C30 O3 C19 C16 138.4(4) . .
C30 O3 C19 C25 -37.8(5) . .
O2 C16 C19 O3 -2.3(5) . .
C20 C16 C19 O3 -178.8(3) . .
O2 C16 C19 C25 174.0(3) . .
C20 C16 C19 C25 -2.5(5) . .
O2 C16 C20 C29 -167.7(3) . .
C19 C16 C20 C29 8.6(5) . .
O2 C16 C20 P1 8.2(4) . .
C19 C16 C20 P1 -175.5(3) . .
O4 P1 C20 C29 -102.1(3) . .
C26 P1 C20 C29 20.6(3) . .
C13 P1 C20 C29 136.9(3) . .
O4 P1 C20 C16 82.0(3) . .
C26 P1 C20 C16 -155.2(3) . .
C13 P1 C20 C16 -39.0(3) . .
C29 O1 C21 C37 -169.3(3) . .
C29 O1 C21 C26 12.5(5) . .
C28 O5 C22 C32 162.0(3) . .
C28 O5 C22 C31 -18.5(5) . .
C30 C18 C23 C38 -0.4(6) . .
P2 C18 C23 C38 175.3(3) . .
O3 C19 C25 C28 170.2(3) . .
C16 C19 C25 C28 -5.9(5) . .
O3 C19 C25 P2 -3.1(5) . .
C16 C19 C25 P2 -179.3(3) . .
O6 P2 C25 C19 -84.8(3) . .
C31 P2 C25 C19 152.2(3) . .
C18 P2 C25 C19 35.3(3) . .
O6 P2 C25 C28 101.8(3) . .
C31 P2 C25 C28 -21.2(3) . .
C18 P2 C25 C28 -138.1(3) . .
O1 C21 C26 C40 179.5(4) . .
C37 C21 C26 C40 1.4(6) . .
O1 C21 C26 P1 7.4(5) . .
C37 C21 C26 P1 -170.7(3) . .
O4 P1 C26 C21 104.3(3) . .
C20 P1 C26 C21 -20.6(3) . .
C13 P1 C26 C21 -124.5(3) . .
O4 P1 C26 C40 -67.6(4) . .
C20 P1 C26 C40 167.4(3) . .
C13 P1 C26 C40 63.5(4) . .
C32 C24 C27 C34 0.1(6) . .
C32 C24 C27 C36 179.4(4) . .
C22 O5 C28 C25 18.6(5) . .
C22 O5 C28 C29 -158.5(3) . .
C19 C25 C28 O5 -168.9(3) . .
P2 C25 C28 O5 4.3(5) . .
C19 C25 C28 C29 8.1(5) . .
P2 C25 C28 C29 -178.7(2) . .
C21 O1 C29 C20 -12.9(5) . .
C21 O1 C29 C28 162.9(3) . .
C16 C20 C29 O1 169.1(3) . .
P1 C20 C29 O1 -6.7(5) . .
C16 C20 C29 C28 -6.4(5) . .
P1 C20 C29 C28 177.8(2) . .
O5 C28 C29 O1 -0.5(4) . .
C25 C28 C29 O1 -177.8(3) . .
O5 C28 C29 C20 175.4(3) . .
C25 C28 C29 C20 -1.9(5) . .
C23 C18 C30 C46 2.1(6) . .
P2 C18 C30 C46 -173.9(4) . .
C23 C18 C30 O3 -178.6(4) . .
P2 C18 C30 O3 5.5(5) . .
C19 O3 C30 C46 -144.0(4) . .
C19 O3 C30 C18 36.6(5) . .
C32 C22 C31 C34 1.7(5) . .
O5 C22 C31 C34 -177.8(3) . .
C32 C22 C31 P2 174.9(3) . .
O5 C22 C31 P2 -4.6(5) . .
O6 P2 C31 C22 -104.3(3) . .
C25 P2 C31 C22 21.1(3) . .
C18 P2 C31 C22 125.5(3) . .
O6 P2 C31 C34 68.6(4) . .
C25 P2 C31 C34 -166.0(3) . .
C18 P2 C31 C34 -61.6(4) . .
C27 C24 C32 C22 -0.3(6) . .
O5 C22 C32 C24 178.9(3) . .
C31 C22 C32 C24 -0.7(5) . .
C15 C17 C33 C39 -2.1(6) . .
C35 C17 C33 C39 179.8(4) . .
C24 C27 C34 C31 1.0(6) . .
C36 C27 C34 C31 -178.3(4) . .
C22 C31 C34 C27 -1.8(6) . .
P2 C31 C34 C27 -175.0(3) . .
C15 C17 C35 C47 128.4(5) . .
C33 C17 C35 C47 -53.6(6) . .
C15 C17 C35 C51 -112.3(5) . .
C33 C17 C35 C51 65.7(5) . .
C15 C17 C35 C41 7.7(6) . .
C33 C17 C35 C41 -174.3(4) . .
C34 C27 C36 C76 -113.8(11) . .
C24 C27 C36 C76 66.9(11) . .
C34 C27 C36 C58 66.2(11) . .
C24 C27 C36 C58 -113.0(10) . .
C34 C27 C36 C52 -63.2(7) . .
C24 C27 C36 C52 117.6(7) . .
C34 C27 C36 C75 118.4(9) . .
C24 C27 C36 C75 -60.9(10) . .
C34 C27 C36 C57 -173.1(6) . .
C24 C27 C36 C57 7.6(7) . .
C34 C27 C36 C74 12.1(10) . .
C24 C27 C36 C74 -167.2(9) . .
O1 C21 C37 C50 179.8(4) . .
C26 C21 C37 C50 -1.9(7) . .
C18 C23 C38 C48 -1.7(7) . .
C18 C23 C38 C42 -179.3(4) . .
C17 C33 C39 C14 1.7(6) . .
C13 C14 C39 C33 0.7(6) . .
O2 C14 C39 C33 -180.0(3) . .
C21 C26 C40 C45 1.4(7) . .
P1 C26 C40 C45 173.5(4) . .
C23 C38 C42 C43 -141.2(5) . .
C48 C38 C42 C43 41.3(6) . .
C23 C38 C42 C49 97.9(6) . .
C48 C38 C42 C49 -79.6(7) . .
C23 C38 C42 C44 -19.3(8) . .
C48 C38 C42 C44 163.2(6) . .
C26 C40 C45 C50 -3.5(9) . .
C26 C40 C45 C55 -179.5(6) . .
C18 C30 C46 C48 -1.7(7) . .
O3 C30 C46 C48 178.9(4) . .
C30 C46 C48 C38 -0.5(8) . .
C23 C38 C48 C46 2.1(8) . .
C42 C38 C48 C46 179.8(5) . .
C21 C37 C50 C45 -0.4(9) . .
C40 C45 C50 C37 3.0(10) . .
C55 C45 C50 C37 179.0(7) . .
C40 C45 C55 C54 -16.6(12) . .
C50 C45 C55 C54 167.6(9) . .
C40 C45 C55 C53 101.2(8) . .
C50 C45 C55 C53 -74.6(9) . .
C40 C45 C55 C56 -141.6(7) . .
C50 C45 C55 C56 42.6(10) . .
C10 C9 C59 C66 -3.1(15) . .
C8 C9 C59 C66 -145.9(8) . .
C10 C9 C59 C4 141.1(10) . .
C8 C9 C59 C4 -1.6(8) . .
C5 C4 C59 C66 144.3(8) . .
C3 C4 C59 C66 -1.7(9) . .
C5 C4 C59 C9 -1.5(9) . .
C3 C4 C59 C9 -147.5(7) . .
C9 C10 C60 C61 1.5(12) . .
C11 C10 C60 C61 144.2(7) . .
C9 C10 C60 C62 -142.5(10) . .
C11 C10 C60 C62 0.2(8) . .
C10 C60 C61 C70 -139.7(8) . .
C62 C60 C61 C70 -8.9(14) . .
C10 C60 C61 C66 -2.4(9) . .
C62 C60 C61 C66 128.4(11) . .
C10 C60 C62 C82 150.1(9) . .
C61 C60 C62 C82 15.0(14) . .
C10 C60 C62 C67 6.6(13) . .
C61 C60 C62 C67 -128.5(13) . .
C8 C7 C63 C79 7.2(16) . .
C12 C7 C63 C79 -127.1(11) . .
C8 C7 C63 C87 138.4(10) . .
C12 C7 C63 C87 4.1(9) . .
C9 C59 C66 C72 127.1(13) . .
C4 C59 C66 C72 -13.7(15) . .
C9 C59 C66 C61 2.0(11) . .
C4 C59 C66 C61 -138.8(8) . .
C70 C61 C66 C59 140.3(8) . .
C60 C61 C66 C59 0.7(9) . .
C70 C61 C66 C72 -1.5(8) . .
C60 C61 C66 C72 -141.0(7) . .
C82 C62 C67 C86 3(2) . .
C60 C62 C67 C86 134.8(13) . .
C82 C62 C67 C11 -142.0(14) . .
C60 C62 C67 C11 -9.8(12) . .
C12 C11 C67 C86 -0.2(16) . .
C10 C11 C67 C86 -135.4(12) . .
C12 C11 C67 C62 144.1(9) . .
C10 C11 C67 C62 8.9(10) . .
C60 C61 C70 C65 -2.9(12) . .
C66 C61 C70 C65 -143.3(9) . .
C60 C61 C70 C71 138.9(9) . .
C66 C61 C70 C71 -1.4(10) . .
C82 C65 C70 C61 5.7(14) . .
C87 C65 C70 C61 143.6(8) 2 .
C82 C65 C70 C71 -131.9(12) . .
C87 C65 C70 C71 6.1(13) 2 .
C61 C70 C71 C72 3.9(9) . .
C65 C70 C71 C72 142.6(9) . .
C61 C70 C71 C79 -149.7(8) . 2
C65 C70 C71 C79 -11.0(12) . 2
C61 C70 C71 C73 -19.6(13) . .
C65 C70 C71 C73 119.0(13) . .
C79 C71 C72 C73 -37(4) 2 .
C70 C71 C72 C73 -152.1(8) . .
C79 C71 C72 C66 109(4) 2 .
C70 C71 C72 C66 -6.1(12) . .
C73 C71 C72 C66 146.0(15) . .
C59 C66 C72 C71 -127.1(17) . .
C61 C66 C72 C71 5.6(13) . .
C59 C66 C72 C73 11.4(19) . .
C61 C66 C72 C73 144.1(12) . .
C71 C72 C73 C85 8.2(15) . 2
C66 C72 C73 C85 -140.3(13) . 2
C71 C72 C73 C3 153.4(9) . .
C66 C72 C73 C3 4.9(14) . .
C71 C72 C73 C2 59(5) . 2
C66 C72 C73 C2 -90(5) . 2
C66 C72 C73 C71 -148.5(15) . .
C4 C3 C73 C72 -26(2) . .
C2 C3 C73 C72 -152.9(9) . .
C4 C3 C73 C85 113(2) . 2
C2 C3 C73 C85 -14.0(15) . 2
C4 C3 C73 C2 128.5(16) . 2
C2 C3 C73 C2 1.2(6) . 2
C4 C3 C73 C71 -2(3) . .
C2 C3 C73 C71 -129.3(13) . .
C87 C63 C79 C71 -22(3) . 2
C7 C63 C79 C71 109(3) . 2
C87 C63 C79 C6 -152.3(8) . .
C7 C63 C79 C6 -20.8(13) . .
C5 C6 C79 C63 13.2(12) . .
C85 C6 C79 C63 145.1(10) . .
C5 C6 C79 C71 -140.8(9) . 2
C85 C6 C79 C71 -8.9(13) . 2
C86 C77 C80 C12 -11(2) . .
C82 C77 C80 C12 -147.2(7) 2 .
C86 C77 C80 C87 125(2) . .
C82 C77 C80 C87 -11.6(12) 2 .
C11 C12 C80 C77 1.0(12) . .
C7 C12 C80 C77 148.0(8) . .
C11 C12 C80 C87 -145.4(8) . .
C7 C12 C80 C87 1.6(9) . .
C67 C62 C82 C65 127(2) . .
C60 C62 C82 C65 -14(2) . .
C67 C62 C82 C77 -7.2(16) . 2
C60 C62 C82 C77 -148.0(7) . 2
C70 C65 C82 C62 5(2) . .
C87 C65 C82 C62 -134.5(18) 2 .
C70 C65 C82 C77 137.7(10) . 2
C87 C65 C82 C77 -1.9(11) 2 2
C5 C6 C85 C2 12(3) . .
C79 C6 C85 C2 -130(2) . .
C5 C6 C85 C73 141.1(15) . 2
C79 C6 C85 C73 -0.3(19) . 2
C3 C2 C85 C6 -8(3) . .
C2 C2 C85 C6 117(3) 2 .
C73 C2 C85 C6 142(2) 2 .
C3 C2 C85 C73 -150.7(8) . 2
C2 C2 C85 C73 -25(2) 2 2
C62 C67 C86 C86 0.7(19) . 2
C11 C67 C86 C86 135.0(15) . 2
C62 C67 C86 C77 -140.7(14) . .
C11 C67 C86 C77 -6.4(17) . .
C80 C77 C86 C67 14(2) . .
C82 C77 C86 C67 138.1(13) 2 .
C80 C77 C86 C86 -135.2(19) . 2
C82 C77 C86 C86 -10.7(17) 2 2
C79 C63 C87 C65 7.1(15) . 2
C7 C63 C87 C65 -140.9(10) . 2
C79 C63 C87 C80 144.7(9) . .
C7 C63 C87 C80 -3.3(10) . .
C77 C80 C87 C63 -135.8(12) . .
C12 C80 C87 C63 1.0(10) . .
C77 C80 C87 C65 12.3(14) . 2
C12 C80 C87 C65 149.2(7) . 2

loop_
_platon_squeeze_void_nr
_platon_squeeze_void_average_x
_platon_squeeze_void_average_y
_platon_squeeze_void_average_z
_platon_squeeze_void_volume
_platon_squeeze_void_count_electrons
_platon_squeeze_void_content
1 0.500 0.312 0.250 112 37 ' '
2 1.000 0.812 0.250 112 37 ' '
3 0.000 0.270 0.250 22 0 ' '
4 0.500 0.770 0.250 22 0 ' '
5 1.000 0.188 0.750 112 37 ' '
6 0.500 0.688 0.750 112 37 ' '
7 0.500 0.229 0.750 22 0 ' '
8 0.000 0.729 0.750 22 0 ' '
